data_2219881
loop_
_publ_author_name
'Kalateh, Khadijeh'
'Ahmadi, Roya'
'Ebadi, Amin'
'Amani, Vahid'
'Khavasi, Hamid Reza'

_publ_section_title Trichlorido(5,5'-dimethyl-2,2'-bipyridine-\k^2^<i>N</i>,<i>N</i>')(methanol-\k<i>O</i>)indium(III)
_journal_coeditor_code HK2541
_journal_issue 11
_journal_name_full 'Acta Crystallographica Section E'
_journal_page_first m1353
_journal_page_last m1354
_journal_paper_doi 10.1107/S160053680803119X
_journal_volume 64
_journal_year 2008
_chemical_formula_iupac '[In Cl3 (C12 H12 N2) (C H4 O)]'
_chemical_formula_moiety 'C13 H16 Cl3 In N2 O'
_chemical_formula_sum 'C13 H16 Cl3 In N2 O'
_chemical_formula_weight 437.45
_chemical_name_systematic
;
Trichlorido(5,5'-dimethyl-2,2'-bipyridine-
\k^2^<i>N</i>,<i>N</i>')(methanol-\kO)indium(III)
;
_space_group_IT_number 14
_symmetry_cell_setting monoclinic
_symmetry_space_group_name_Hall '-P 2ybc'
_symmetry_space_group_name_H-M 'P 1 21/c 1'
_atom_sites_solution_hydrogens geom
_atom_sites_solution_primary direct
_atom_sites_solution_secondary difmap
_audit_creation_method SHELXL-97
_cell_angle_alpha 90.00
_cell_angle_beta 107.211(4)
_cell_angle_gamma 90.00
_cell_formula_units_Z 4
_cell_length_a 10.9080(6)
_cell_length_b 11.2087(7)
_cell_length_c 13.3584(8)
_cell_measurement_reflns_used 1324
_cell_measurement_temperature 120(2)
_cell_measurement_theta_max 29.24
_cell_measurement_theta_min 1.95
_cell_volume 1560.12(16)
_computing_cell_refinement 'SAINT (Bruker, 1998)'
_computing_data_collection 'SMART (Bruker, 1998)'
_computing_data_reduction 'SAINT (Bruker, 1998)'
_computing_molecular_graphics 'ORTEP-3 for Windows (Farrugia, 1997)'
_computing_publication_material 'WinGX (Farrugia, 1999)'
_computing_structure_refinement 'SHELXTL (Sheldrick, 2008)'
_computing_structure_solution 'SHELXTL (Sheldrick, 2008)'
_diffrn_ambient_temperature 120(2)
_diffrn_measured_fraction_theta_full 0.989
_diffrn_measured_fraction_theta_max 0.989
_diffrn_measurement_device_type 'Bruker SMART CCD area-detector'
_diffrn_measurement_method '\f and \w'
_diffrn_radiation_monochromator graphite
_diffrn_radiation_source 'fine-focus sealed tube'
_diffrn_radiation_type MoK\a
_diffrn_radiation_wavelength 0.71073
_diffrn_reflns_av_R_equivalents 0.0433
_diffrn_reflns_av_sigmaI/netI 0.0315
_diffrn_reflns_limit_h_max 14
_diffrn_reflns_limit_h_min -14
_diffrn_reflns_limit_k_max 15
_diffrn_reflns_limit_k_min -15
_diffrn_reflns_limit_l_max 18
_diffrn_reflns_limit_l_min -14
_diffrn_reflns_number 12144
_diffrn_reflns_theta_full 29.24
_diffrn_reflns_theta_max 29.24
_diffrn_reflns_theta_min 1.95
_diffrn_standards_number 0
_exptl_absorpt_coefficient_mu 2.024
_exptl_absorpt_correction_T_max 0.8200
_exptl_absorpt_correction_T_min 0.7291
_exptl_absorpt_correction_type multi-scan
_exptl_absorpt_process_details '(SADABS; Sheldrick, 1998)'
_exptl_crystal_colour colorless
_exptl_crystal_density_diffrn 1.862
_exptl_crystal_density_method 'not measured'
_exptl_crystal_description block
_exptl_crystal_F_000 864
_exptl_crystal_size_max 0.17
_exptl_crystal_size_mid 0.15
_exptl_crystal_size_min 0.10
_refine_diff_density_max 0.922
_refine_diff_density_min -0.677
_refine_ls_extinction_method none
_refine_ls_goodness_of_fit_ref 1.148
_refine_ls_hydrogen_treatment mixed
_refine_ls_matrix_type full
_refine_ls_number_parameters 185
_refine_ls_number_reflns 4185
_refine_ls_number_restraints 0
_refine_ls_restrained_S_all 1.148
_refine_ls_R_factor_all 0.0361
_refine_ls_R_factor_gt 0.0285
_refine_ls_shift/su_max 0.017
_refine_ls_shift/su_mean 0.001
_refine_ls_structure_factor_coef Fsqd
_refine_ls_weighting_details 'calc w=1/[\s^2^(Fo^2^)+(0.0209P)^2^+1.9934P] where P=(Fo^2^+2Fc^2^)/3'
_refine_ls_weighting_scheme calc
_refine_ls_wR_factor_gt 0.0602
_refine_ls_wR_factor_ref 0.0624
_reflns_number_gt 3716
_reflns_number_total 4185
_reflns_threshold_expression I>2\s(I)
_cod_data_source_file hk2541.cif
_cod_data_source_block I
_cod_original_sg_symbol_H-M 'P 21/c'
_cod_original_formula_sum 'C13 H16 Cl3 In1 N2 O1'
_cod_database_code 2219881
_cod_database_fobs_code 2219881

loop_
_symmetry_equiv_pos_site_id
_symmetry_equiv_pos_as_xyz
1 x,y,z
2 -x,1/2+y,1/2-z
3 -x,-y,-z
4 x,1/2-y,1/2+z

loop_
_atom_site_type_symbol
_atom_site_label
_atom_site_fract_x
_atom_site_fract_y
_atom_site_fract_z
_atom_site_U_iso_or_equiv
_atom_site_adp_type
_atom_site_calc_flag
_atom_site_refinement_flags
_atom_site_occupancy
In In1 0.773908(15) 0.320581(14) -0.004168(13) 0.01003(5) Uani d . 1
Cl Cl1 0.87230(6) 0.29569(5) -0.14993(5) 0.01500(11) Uani d . 1
Cl Cl2 0.55271(5) 0.31788(6) -0.11430(5) 0.01766(12) Uani d . 1
Cl Cl3 0.79945(6) 0.53204(5) 0.02679(5) 0.01588(11) Uani d . 1
O O1 0.69912(19) 0.30834(17) 0.13936(16) 0.0178(4) Uani d . 1
H H1B 0.740(4) 0.280(4) 0.197(4) 0.036(11) Uiso d . 1
N N1 0.7811(2) 0.11891(18) 0.01880(17) 0.0126(4) Uani d . 1
N N2 0.97004(19) 0.27552(18) 0.10949(16) 0.0109(4) Uani d . 1
C C1 0.6867(2) 0.0450(2) -0.0335(2) 0.0152(5) Uani d . 1
H H1 0.6098 0.0782 -0.0740 0.018 Uiso calc R 1
C C2 0.6982(3) -0.0788(2) -0.0299(2) 0.0160(5) Uani d . 1
C C3 0.5882(3) -0.1568(2) -0.0885(2) 0.0222(5) Uani d . 1
H H3A 0.5655 -0.1386 -0.1619 0.027 Uiso calc R 1
H H3B 0.5158 -0.1426 -0.0632 0.027 Uiso calc R 1
H H3C 0.6132 -0.2391 -0.0777 0.027 Uiso calc R 1
C C4 0.8152(3) -0.1254(2) 0.0288(2) 0.0172(5) Uani d . 1
H H4 0.8282 -0.2075 0.0310 0.021 Uiso calc R 1
C C5 0.9129(2) -0.0502(2) 0.0843(2) 0.0161(5) Uani d . 1
H H5 0.9908 -0.0815 0.1247 0.019 Uiso calc R 1
C C6 0.8929(2) 0.0732(2) 0.07869(19) 0.0123(4) Uani d . 1
C C7 0.9932(2) 0.1588(2) 0.13432(19) 0.0117(4) Uani d . 1
C C8 1.1071(2) 0.1235(2) 0.2067(2) 0.0154(5) Uani d . 1
H H8 1.1202 0.0440 0.2269 0.018 Uiso calc R 1
C C9 1.2017(2) 0.2081(2) 0.2486(2) 0.0151(5) Uani d . 1
H H9 1.2782 0.1852 0.2974 0.018 Uiso calc R 1
C C10 1.1821(2) 0.3271(2) 0.21787(19) 0.0136(4) Uani d . 1
C C11 1.2857(2) 0.4191(2) 0.2546(2) 0.0171(5) Uani d . 1
H H11A 1.2565 0.4812 0.2914 0.020 Uiso calc R 1
H H11B 1.3060 0.4525 0.1952 0.020 Uiso calc R 1
H H11C 1.3610 0.3824 0.3006 0.020 Uiso calc R 1
C C12 1.0617(2) 0.3568(2) 0.15016(19) 0.0137(4) Uani d . 1
H H12 1.0442 0.4365 0.1324 0.016 Uiso calc R 1
C C13 0.6145(3) 0.3950(2) 0.1646(2) 0.0186(5) Uani d . 1
H H13A 0.5359 0.3991 0.1083 0.022 Uiso calc R 1
H H13B 0.6552 0.4718 0.1744 0.022 Uiso calc R 1
H H13C 0.5963 0.3715 0.2278 0.022 Uiso calc R 1

loop_
_atom_site_aniso_label
_atom_site_aniso_U_11
_atom_site_aniso_U_22
_atom_site_aniso_U_33
_atom_site_aniso_U_12
_atom_site_aniso_U_13
_atom_site_aniso_U_23
In1 0.00974(8) 0.00875(8) 0.00997(8) 0.00064(6) 0.00040(5) 0.00051(6)
Cl1 0.0161(3) 0.0161(3) 0.0129(3) 0.0011(2) 0.0044(2) -0.0003(2)
Cl2 0.0119(2) 0.0182(3) 0.0186(3) 0.0012(2) -0.0019(2) 0.0003(2)
Cl3 0.0203(3) 0.0100(2) 0.0166(3) -0.0002(2) 0.0043(2) -0.0008(2)
O1 0.0205(9) 0.0188(9) 0.0152(9) 0.0059(7) 0.0071(7) 0.0035(7)
N1 0.0118(9) 0.0110(9) 0.0136(10) -0.0003(7) 0.0015(8) 0.0011(7)
N2 0.0111(9) 0.0103(8) 0.0102(9) -0.0003(7) 0.0017(7) 0.0009(7)
C1 0.0161(11) 0.0140(11) 0.0152(12) -0.0024(9) 0.0038(9) -0.0015(9)
C2 0.0211(12) 0.0132(11) 0.0154(11) -0.0040(9) 0.0080(10) -0.0008(9)
C3 0.0250(13) 0.0181(12) 0.0230(14) -0.0078(10) 0.0062(11) -0.0056(10)
C4 0.0246(13) 0.0096(10) 0.0204(13) -0.0005(9) 0.0112(10) 0.0004(9)
C5 0.0177(11) 0.0128(10) 0.0181(12) 0.0048(9) 0.0059(10) 0.0038(9)
C6 0.0125(11) 0.0128(10) 0.0116(11) 0.0017(8) 0.0035(9) 0.0016(8)
C7 0.0124(10) 0.0124(10) 0.0106(10) 0.0012(8) 0.0037(8) 0.0019(8)
C8 0.0147(11) 0.0136(11) 0.0166(12) 0.0030(9) 0.0025(9) 0.0033(9)
C9 0.0119(10) 0.0189(11) 0.0127(11) 0.0020(9) 0.0006(9) 0.0022(9)
C10 0.0131(10) 0.0164(11) 0.0111(10) -0.0009(9) 0.0033(8) -0.0015(9)
C11 0.0124(11) 0.0211(12) 0.0149(12) -0.0022(9) -0.0004(9) 0.0005(10)
C12 0.0139(11) 0.0150(10) 0.0117(11) 0.0010(8) 0.0030(9) 0.0023(9)
C13 0.0183(12) 0.0173(11) 0.0227(13) 0.0012(9) 0.0098(10) -0.0030(10)

loop_
_atom_type_symbol
_atom_type_description
_atom_type_scat_dispersion_real
_atom_type_scat_dispersion_imag
_atom_type_scat_source
In In -0.7276 1.3100 'International Tables Vol C Tables 4.2.6.8 and 6.1.1.4'
C C 0.0033 0.0016 'International Tables Vol C Tables 4.2.6.8 and 6.1.1.4'
H H 0.0000 0.0000 'International Tables Vol C Tables 4.2.6.8 and 6.1.1.4'
N N 0.0061 0.0033 'International Tables Vol C Tables 4.2.6.8 and 6.1.1.4'
O O 0.0106 0.0060 'International Tables Vol C Tables 4.2.6.8 and 6.1.1.4'
Cl Cl 0.1484 0.1585 'International Tables Vol C Tables 4.2.6.8 and 6.1.1.4'

loop_
_geom_angle_atom_site_label_1
_geom_angle_atom_site_label_2
_geom_angle_atom_site_label_3
_geom_angle
_geom_angle_publ_flag
Cl2 In1 Cl1 96.05(2) yes
Cl3 In1 Cl1 100.89(2) yes
Cl3 In1 Cl2 99.22(2) yes
O1 In1 Cl1 169.20(5) yes
O1 In1 Cl2 88.30(5) yes
O1 In1 Cl3 88.11(5) yes
N1 In1 Cl1 89.35(5) yes
N1 In1 Cl2 93.30(5) yes
N1 In1 Cl3 162.82(6) yes
N1 In1 O1 80.51(7) yes
N1 In1 N2 72.73(7) yes
N2 In1 Cl1 87.68(5) yes
N2 In1 Cl2 165.54(5) yes
N2 In1 Cl3 93.76(5) yes
N2 In1 O1 85.77(7) yes
In1 O1 H1B 125(3) ?
C13 O1 In1 124.22(16) ?
C13 O1 H1B 104(3) ?
C1 N1 In1 123.41(17) ?
C1 N1 C6 119.6(2) ?
C6 N1 In1 116.52(16) ?
C7 N2 In1 116.51(16) ?
C12 N2 In1 123.91(16) ?
C12 N2 C7 119.6(2) ?
N1 C1 C2 123.3(3) ?
N1 C1 H1 118.4 ?
C2 C1 H1 118.4 ?
C4 C2 C1 116.9(2) ?
C4 C2 C3 122.3(2) ?
C1 C2 C3 120.8(3) ?
C2 C3 H3A 109.5 ?
C2 C3 H3B 109.5 ?
H3A C3 H3B 109.5 ?
C2 C3 H3C 109.5 ?
H3A C3 H3C 109.5 ?
H3B C3 H3C 109.5 ?
C2 C4 C5 120.4(2) ?
C2 C4 H4 119.8 ?
C5 C4 H4 119.8 ?
C4 C5 C6 119.2(2) ?
C4 C5 H5 120.4 ?
C6 C5 H5 120.4 ?
N1 C6 C5 120.5(2) ?
N1 C6 C7 117.2(2) ?
C5 C6 C7 122.3(2) ?
N2 C7 C8 120.6(2) ?
N2 C7 C6 116.6(2) ?
C8 C7 C6 122.8(2) ?
C7 C8 C9 119.4(2) ?
C7 C8 H8 120.3 ?
C9 C8 H8 120.3 ?
C8 C9 C10 120.2(2) ?
C8 C9 H9 119.9 ?
C10 C9 H9 119.9 ?
C9 C10 C12 116.8(2) ?
C9 C10 C11 121.8(2) ?
C12 C10 C11 121.4(2) ?
C10 C11 H11A 109.5 ?
C10 C11 H11B 109.5 ?
H11A C11 H11B 109.5 ?
C10 C11 H11C 109.5 ?
H11A C11 H11C 109.5 ?
H11B C11 H11C 109.5 ?
N2 C12 C10 123.1(2) ?
N2 C12 H12 118.5 ?
C10 C12 H12 118.5 ?
O1 C13 H13A 109.5 ?
O1 C13 H13B 109.5 ?
H13A C13 H13B 109.5 ?
O1 C13 H13C 109.5 ?
H13A C13 H13C 109.5 ?
H13B C13 H13C 109.5 ?

loop_
_geom_bond_atom_site_label_1
_geom_bond_atom_site_label_2
_geom_bond_distance
_geom_bond_publ_flag
In1 Cl1 2.5015(6) yes
In1 Cl2 2.4262(6) yes
In1 Cl3 2.4080(6) yes
In1 O1 2.2991(19) yes
In1 N1 2.279(2) yes
In1 N2 2.284(2) yes
O1 H1B 0.83(5) ?
C1 N1 1.345(3) ?
C1 C2 1.393(3) ?
C1 H1 0.9300 ?
C2 C4 1.387(4) ?
C2 C3 1.504(4) ?
C3 H3A 0.9600 ?
C3 H3B 0.9600 ?
C3 H3C 0.9600 ?
C4 C5 1.389(4) ?
C4 H4 0.9300 ?
C5 C6 1.399(3) ?
C5 H5 0.9300 ?
C6 N1 1.347(3) ?
C6 C7 1.479(3) ?
C7 N2 1.355(3) ?
C7 C8 1.387(3) ?
C8 C9 1.391(4) ?
C8 H8 0.9300 ?
C9 C10 1.394(4) ?
C9 H9 0.9300 ?
C10 C12 1.397(3) ?
C10 C11 1.501(3) ?
C11 H11A 0.9600 ?
C11 H11B 0.9600 ?
C11 H11C 0.9600 ?
C12 N2 1.343(3) ?
C12 H12 0.9300 ?
C13 O1 1.447(3) ?
C13 H13A 0.9600 ?
C13 H13B 0.9600 ?
C13 H13C 0.9600 ?

loop_
_geom_hbond_atom_site_label_D
_geom_hbond_atom_site_label_H
_geom_hbond_atom_site_label_A
_geom_hbond_site_symmetry_A
_geom_hbond_distance_DH
_geom_hbond_distance_HA
_geom_hbond_distance_DA
_geom_hbond_angle_DHA
_geom_hbond_publ_flag
O1 H1B Cl1 4_555 0.83(5) 2.29(5) 3.115(2) 174(4) yes

loop_
_geom_torsion_atom_site_label_1
_geom_torsion_atom_site_label_2
_geom_torsion_atom_site_label_3
_geom_torsion_atom_site_label_4
_geom_torsion
N1 In1 O1 C13 -152.9(2)
N2 In1 O1 C13 133.9(2)
Cl3 In1 O1 C13 40.01(19)
Cl2 In1 O1 C13 -59.27(19)
Cl1 In1 O1 C13 -173.3(2)
N2 In1 N1 C1 -175.9(2)
O1 In1 N1 C1 95.6(2)
Cl3 In1 N1 C1 144.79(17)
Cl2 In1 N1 C1 7.9(2)
Cl1 In1 N1 C1 -88.11(19)
N2 In1 N1 C6 -3.99(17)
O1 In1 N1 C6 -92.48(18)
Cl3 In1 N1 C6 -43.3(3)
Cl2 In1 N1 C6 179.80(17)
Cl1 In1 N1 C6 83.78(17)
N1 In1 N2 C12 178.2(2)
O1 In1 N2 C12 -100.4(2)
Cl3 In1 N2 C12 -12.60(19)
Cl2 In1 N2 C12 -166.46(16)
Cl1 In1 N2 C12 88.17(19)
N1 In1 N2 C7 -0.55(16)
O1 In1 N2 C7 80.81(17)
Cl3 In1 N2 C7 168.64(17)
Cl2 In1 N2 C7 14.8(3)
Cl1 In1 N2 C7 -90.59(17)
C2 C1 N1 C6 -0.5(4)
C2 C1 N1 In1 171.1(2)
N1 C1 C2 C4 -1.7(4)
N1 C1 C2 C3 178.8(2)
C1 C2 C4 C5 2.5(4)
C3 C2 C4 C5 -178.0(2)
C2 C4 C5 C6 -1.2(4)
C4 C5 C6 N1 -1.2(4)
C4 C5 C6 C7 -179.1(2)
C5 C6 N1 C1 2.0(4)
C7 C6 N1 C1 -180.0(2)
C5 C6 N1 In1 -170.21(19)
C7 C6 N1 In1 7.8(3)
N1 C6 C7 N2 -8.3(3)
C5 C6 C7 N2 169.6(2)
N1 C6 C7 C8 173.2(2)
C5 C6 C7 C8 -8.9(4)
C8 C7 N2 C12 4.4(4)
C6 C7 N2 C12 -174.2(2)
C8 C7 N2 In1 -176.82(18)
C6 C7 N2 In1 4.6(3)
N2 C7 C8 C9 -4.3(4)
C6 C7 C8 C9 174.2(2)
C7 C8 C9 C10 -0.2(4)
C8 C9 C10 C12 4.4(4)
C8 C9 C10 C11 -174.9(2)
C9 C10 C12 N2 -4.5(4)
C11 C10 C12 N2 174.9(2)
C10 C12 N2 C7 0.1(4)
C10 C12 N2 In1 -178.61(18)
